data_7048028
loop_
_publ_author_name
'Takeshita, Tomohiro'
'Sato, Kazuhiko'
'Nakajima, Yumiko'

_publ_section_title
;
 Selective hydrosiloxane synthesis via dehydrogenative coupling of
 silanols with hydrosilanes catalysed by Fe complexes bearing a
 tetradentate PNNP ligand.
;
_journal_issue 47
_journal_name_full 'Dalton transactions (Cambridge, England : 2003)'
_journal_page_first 17004
_journal_page_last 17010
_journal_paper_doi 10.1039/c8dt04168g
_journal_volume 47
_journal_year 2018
_chemical_formula_sum 'C38 H56 Fe N2 P2'
_chemical_formula_weight 658.63
_space_group_crystal_system orthorhombic
_space_group_IT_number 33
_space_group_name_Hall 'P 2c -2n'
_space_group_name_H-M_alt 'P n a 21'
_symmetry_space_group_name_Hall 'P 2c -2n'
_symmetry_space_group_name_H-M 'P n a 21'
_atom_sites_solution_hydrogens mixed
_audit_creation_method SHELXL-2014/7
_audit_update_record
;
2018-09-10 deposited with the CCDC.
2018-11-12 downloaded from the CCDC.
;
_cell_angle_alpha 90
_cell_angle_beta 90
_cell_angle_gamma 90
_cell_formula_units_Z 4
_cell_length_a 15.1645(19)
_cell_length_b 13.1906(19)
_cell_length_c 16.823(2)
_cell_measurement_reflns_used 8026
_cell_measurement_temperature 93(2)
_cell_measurement_theta_max 27.5
_cell_measurement_theta_min 3.1
_cell_volume 3365.1(8)
_computing_cell_refinement 'CrystalClear (Rigaku Inc., 2008)'
_computing_data_collection 'CrystalClear (Rigaku Inc., 2008)'
_computing_data_reduction 'CrystalClear (Rigaku Inc., 2008)'
_computing_molecular_graphics 'ORTEP3 for windows'
_computing_structure_refinement 'SHELXL-2014/7 (Sheldrick, 2014)'
_computing_structure_solution SIR97
_diffrn_ambient_temperature 93(2)
_diffrn_detector_area_resol_mean 5.8140
_diffrn_measured_fraction_theta_full 0.998
_diffrn_measured_fraction_theta_max 0.998
_diffrn_measurement_device_type 'Rigaku XtaLAB P200'
_diffrn_measurement_method 'profile data from \w-scans'
_diffrn_radiation_type MoK\a
_diffrn_radiation_wavelength 0.71075
_diffrn_reflns_av_R_equivalents 0.0488
_diffrn_reflns_av_unetI/netI 0.0352
_diffrn_reflns_Laue_measured_fraction_full 0.998
_diffrn_reflns_Laue_measured_fraction_max 0.998
_diffrn_reflns_limit_h_max 17
_diffrn_reflns_limit_h_min -19
_diffrn_reflns_limit_k_max 15
_diffrn_reflns_limit_k_min -17
_diffrn_reflns_limit_l_max 21
_diffrn_reflns_limit_l_min -21
_diffrn_reflns_number 41837
_diffrn_reflns_point_group_measured_fraction_full 0.995
_diffrn_reflns_point_group_measured_fraction_max 0.994
_diffrn_reflns_theta_full 25.242
_diffrn_reflns_theta_max 27.449
_diffrn_reflns_theta_min 3.089
_diffrn_source 'Rotating Anode'
_exptl_absorpt_coefficient_mu 0.573
_exptl_absorpt_correction_T_max 0.980
_exptl_absorpt_correction_T_min 0.958
_exptl_absorpt_correction_type numerical
_exptl_crystal_colour green
_exptl_crystal_density_diffrn 1.300
_exptl_crystal_description block
_exptl_crystal_F_000 1416
_exptl_crystal_size_max 0.180
_exptl_crystal_size_mid 0.150
_exptl_crystal_size_min 0.140
_refine_diff_density_max 0.363
_refine_diff_density_min -0.214
_refine_diff_density_rms 0.050
_refine_ls_abs_structure_details
;
 Flack x determined using 2933 quotients [(I+)-(I-)]/[(I+)+(I-)]
 (Parsons, Flack and Wagner, Acta Cryst. B69 (2013) 249-259).
;
_refine_ls_abs_structure_Flack 0.336(7)
_refine_ls_extinction_method none
_refine_ls_goodness_of_fit_ref 1.022
_refine_ls_hydrogen_treatment mixed
_refine_ls_matrix_type full
_refine_ls_number_parameters 396
_refine_ls_number_reflns 7631
_refine_ls_number_restraints 1
_refine_ls_restrained_S_all 1.022
_refine_ls_R_factor_all 0.0419
_refine_ls_R_factor_gt 0.0338
_refine_ls_shift/su_max 0.000
_refine_ls_shift/su_mean 0.000
_refine_ls_structure_factor_coef Fsqd
_refine_ls_weighting_details 'w=1/[\s^2^(Fo^2^)+(0.0430P)^2^+0.9722P] where P=(Fo^2^+2Fc^2^)/3'
_refine_ls_weighting_scheme calc
_refine_ls_wR_factor_gt 0.0774
_refine_ls_wR_factor_ref 0.0802
_reflns_Friedel_coverage 0.926
_reflns_Friedel_fraction_full 0.991
_reflns_Friedel_fraction_max 0.990
_reflns_number_gt 6809
_reflns_number_total 7631
_reflns_threshold_expression 'I > 2\s(I)'
_cod_data_source_file c8dt04168g2.cif
_cod_data_source_block take159_a
_cod_depositor_comments
;
The following automatic conversions were performed:

'_exptl_absorpt_correction_type' value 'Numerical' changed to
'numerical' according to
/home/data/users/saulius/crontab/automatic-downloads/rss-feeds/RSC/lib/dictionaries/cif_core.dic
dictionary named 'cif_core.dic' version 2.4.2 from 2011-04-26.

Automatic conversion script
Id: cif_fix_values 4973 2017-02-22 13:04:09Z antanas 

 Adding full bibliography for 7048021--7048028.cif.
;
_cod_database_code 7048028
_shelx_shelxl_version_number 2014/7
_shelx_space_group_comment
;
The symmetry employed for this shelxl refinement is uniquely defined
by the following loop, which should always be used as a source of
symmetry information in preference to the above space-group names.
They are only intended as comments.
;
_shelx_estimated_absorpt_t_min 0.425
_shelx_estimated_absorpt_t_max 0.501

loop_
_space_group_symop_operation_xyz
'x, y, z'
'-x, -y, z+1/2'
'-x+1/2, y+1/2, z+1/2'
'x+1/2, -y+1/2, z'

loop_
_atom_site_label
_atom_site_type_symbol
_atom_site_fract_x
_atom_site_fract_y
_atom_site_fract_z
_atom_site_U_iso_or_equiv
_atom_site_adp_type
_atom_site_occupancy
_atom_site_site_symmetry_order
_atom_site_calc_flag
_atom_site_refinement_flags_posn
_atom_site_refinement_flags_adp
C1 C 0.0933(2) 0.6789(3) 0.3697(2) 0.0228(7) Uani 1 1 d . .
H1 H 0.0423 0.7036 0.4010 0.027 Uiso 1 1 calc R U
H1A H 0.0804 0.6888 0.3126 0.027 Uiso 1 1 calc R U
C2 C 0.1095(2) 0.5696(3) 0.38661(19) 0.0226(7) Uani 1 1 d . .
C3 C 0.0643(2) 0.4894(3) 0.3518(2) 0.0290(8) Uani 1 1 d . .
H3 H 0.0204 0.5031 0.3130 0.035 Uiso 1 1 calc R U
C4 C 0.0822(3) 0.3890(3) 0.3731(2) 0.0334(9) Uani 1 1 d . .
H4 H 0.0509 0.3346 0.3491 0.040 Uiso 1 1 calc R U
C5 C 0.1465(3) 0.3702(3) 0.4296(2) 0.0301(9) Uani 1 1 d . .
C6 C 0.1751(3) 0.2726(3) 0.4566(2) 0.0360(10) Uani 1 1 d . .
H6 H 0.1457 0.2138 0.4377 0.043 Uiso 1 1 calc R U
C7 C 0.2430(3) 0.2616(3) 0.5084(2) 0.0383(11) Uani 1 1 d . .
H7 H 0.2608 0.1952 0.5232 0.046 Uiso 1 1 calc R U
H7A H 0.331(3) 0.673(3) 0.454(3) 0.047(13) Uiso 1 1 d . .
H7B H 0.167(3) 0.698(3) 0.537(2) 0.044(12) Uiso 1 1 d . .
C8 C 0.2893(3) 0.3475(2) 0.5420(2) 0.0301(8) Uani 1 1 d . .
C9 C 0.3586(3) 0.3455(2) 0.5950(2) 0.0333(9) Uani 1 1 d . .
H9 H 0.3811 0.2827 0.6138 0.040 Uiso 1 1 calc R U
C10 C 0.3955(3) 0.4372(3) 0.6208(2) 0.0295(8) Uani 1 1 d . .
H10 H 0.4433 0.4361 0.6572 0.035 Uiso 1 1 calc R U
C11 C 0.3630(2) 0.5299(2) 0.5940(2) 0.0232(7) Uani 1 1 d . .
C12 C 0.2591(2) 0.4440(2) 0.51676(18) 0.0230(7) Uani 1 1 d . .
C13 C 0.1918(2) 0.4547(2) 0.4622(2) 0.0244(7) Uani 1 1 d . .
C14 C 0.4006(2) 0.6311(2) 0.61489(19) 0.0219(7) Uani 1 1 d . .
H14 H 0.4558 0.6428 0.5849 0.026 Uiso 1 1 calc R U
H14A H 0.4141 0.6338 0.6724 0.026 Uiso 1 1 calc R U
N1 N 0.17471(18) 0.5535(2) 0.44087(16) 0.0201(6) Uani 1 1 d . .
N2 N 0.29486(19) 0.53484(19) 0.54195(16) 0.0206(6) Uani 1 1 d . .
P1 P 0.19469(5) 0.74904(6) 0.39807(5) 0.01536(16) Uani 1 1 d . .
P2 P 0.31754(5) 0.72981(6) 0.58903(5) 0.01605(17) Uani 1 1 d . .
C15 C 0.1534(2) 0.8812(2) 0.40557(18) 0.0173(6) Uani 1 1 d . .
H15 H 0.2062 0.9264 0.4037 0.021 Uiso 1 1 calc R U
C16 C 0.1088(2) 0.8997(2) 0.48566(19) 0.0203(6) Uani 1 1 d . .
H16 H 0.1499 0.8810 0.5290 0.024 Uiso 1 1 calc R U
H16A H 0.0560 0.8560 0.4901 0.024 Uiso 1 1 calc R U
C17 C 0.0816(2) 1.0109(2) 0.4952(2) 0.0234(6) Uani 1 1 d . .
H17 H 0.0510 1.0199 0.5467 0.028 Uiso 1 1 calc R U
H17A H 0.1349 1.0542 0.4954 0.028 Uiso 1 1 calc R U
C18 C 0.0206(2) 1.0440(3) 0.4278(2) 0.0296(8) Uani 1 1 d . .
H18 H 0.0065 1.1169 0.4337 0.036 Uiso 1 1 calc R U
H18A H -0.0352 1.0053 0.4306 0.036 Uiso 1 1 calc R U
C19 C 0.0646(2) 1.0259(3) 0.3472(2) 0.0294(8) Uani 1 1 d . .
H19 H 0.0230 1.0442 0.3042 0.035 Uiso 1 1 calc R U
H19A H 0.1172 1.0700 0.3424 0.035 Uiso 1 1 calc R U
C20 C 0.0922(2) 0.9152(3) 0.3378(2) 0.0265(7) Uani 1 1 d . .
H20 H 0.1230 0.9066 0.2863 0.032 Uiso 1 1 calc R U
H20A H 0.0390 0.8718 0.3372 0.032 Uiso 1 1 calc R U
C21 C 0.2552(2) 0.7504(3) 0.3021(2) 0.0179(7) Uani 1 1 d . .
H21 H 0.2141 0.7774 0.2607 0.022 Uiso 1 1 calc R U
C22 C 0.3365(2) 0.8187(2) 0.3030(2) 0.0216(7) Uani 1 1 d . .
H22 H 0.3784 0.7941 0.3438 0.026 Uiso 1 1 calc R U
H22A H 0.3187 0.8885 0.3175 0.026 Uiso 1 1 calc R U
C23 C 0.3822(2) 0.8202(3) 0.2221(2) 0.0249(7) Uani 1 1 d . .
H23 H 0.4362 0.8621 0.2255 0.030 Uiso 1 1 calc R U
H23A H 0.3425 0.8517 0.1825 0.030 Uiso 1 1 calc R U
C24 C 0.4068(2) 0.7134(3) 0.1944(2) 0.0262(7) Uani 1 1 d . .
H24 H 0.4306 0.7168 0.1396 0.031 Uiso 1 1 calc R U
H24A H 0.4535 0.6859 0.2293 0.031 Uiso 1 1 calc R U
C25 C 0.3279(2) 0.6431(3) 0.1958(2) 0.0257(8) Uani 1 1 d . .
H25 H 0.3475 0.5734 0.1828 0.031 Uiso 1 1 calc R U
H25A H 0.2853 0.6646 0.1545 0.031 Uiso 1 1 calc R U
C26 C 0.2817(3) 0.6422(2) 0.2769(2) 0.0224(7) Uani 1 1 d . .
H26 H 0.3217 0.6128 0.3173 0.027 Uiso 1 1 calc R U
H26A H 0.2284 0.5991 0.2740 0.027 Uiso 1 1 calc R U
C27 C 0.2668(2) 0.7486(3) 0.6892(2) 0.0195(7) Uani 1 1 d . .
H27 H 0.3160 0.7597 0.7277 0.023 Uiso 1 1 calc R U
C28 C 0.2182(3) 0.6522(3) 0.7149(2) 0.0247(7) Uani 1 1 d . .
H28 H 0.2596 0.5942 0.7138 0.030 Uiso 1 1 calc R U
H28A H 0.1700 0.6379 0.6768 0.030 Uiso 1 1 calc R U
C29 C 0.1794(3) 0.6625(3) 0.7989(2) 0.0279(8) Uani 1 1 d . .
H29 H 0.1440 0.6015 0.8114 0.033 Uiso 1 1 calc R U
H29A H 0.2281 0.6666 0.8380 0.033 Uiso 1 1 calc R U
C30 C 0.1215(2) 0.7563(3) 0.8067(2) 0.0316(8) Uani 1 1 d . .
H30 H 0.0677 0.7474 0.7740 0.038 Uiso 1 1 calc R U
H30A H 0.1029 0.7641 0.8628 0.038 Uiso 1 1 calc R U
C31 C 0.1695(3) 0.8516(3) 0.7803(2) 0.0285(8) Uani 1 1 d . .
H31 H 0.2191 0.8653 0.8170 0.034 Uiso 1 1 calc R U
H31A H 0.1286 0.9100 0.7825 0.034 Uiso 1 1 calc R U
C32 C 0.2049(2) 0.8399(3) 0.6955(2) 0.0256(7) Uani 1 1 d . .
H32 H 0.1549 0.8310 0.6583 0.031 Uiso 1 1 calc R U
H32A H 0.2371 0.9022 0.6801 0.031 Uiso 1 1 calc R U
C33 C 0.3907(2) 0.8409(2) 0.57233(18) 0.0187(6) Uani 1 1 d . .
H33 H 0.4350 0.8180 0.5322 0.022 Uiso 1 1 calc R U
C34 C 0.4446(2) 0.8750(3) 0.6444(2) 0.0235(7) Uani 1 1 d . .
H34 H 0.4772 0.8163 0.6663 0.028 Uiso 1 1 calc R U
H34A H 0.4044 0.9005 0.6861 0.028 Uiso 1 1 calc R U
C35 C 0.5100(2) 0.9586(2) 0.6216(2) 0.0283(8) Uani 1 1 d . .
H35 H 0.5538 0.9312 0.5835 0.034 Uiso 1 1 calc R U
H35A H 0.5421 0.9814 0.6696 0.034 Uiso 1 1 calc R U
C36 C 0.4622(2) 1.0490(2) 0.5840(2) 0.0282(8) Uani 1 1 d . .
H36 H 0.4224 1.0803 0.6236 0.034 Uiso 1 1 calc R U
H36A H 0.5059 1.1006 0.5673 0.034 Uiso 1 1 calc R U
C37 C 0.4090(2) 1.0145(3) 0.5122(2) 0.0254(8) Uani 1 1 d . .
H37 H 0.4498 0.9893 0.4707 0.030 Uiso 1 1 calc R U
H37A H 0.3764 1.0730 0.4901 0.030 Uiso 1 1 calc R U
C38 C 0.3435(2) 0.9305(2) 0.5339(2) 0.0235(7) Uani 1 1 d . .
H38 H 0.2988 0.9576 0.5712 0.028 Uiso 1 1 calc R U
H38A H 0.3126 0.9073 0.4854 0.028 Uiso 1 1 calc R U
Fe1 Fe 0.24575(3) 0.65370(3) 0.49376(4) 0.01599(10) Uani 1 1 d . .

loop_
_atom_site_aniso_label
_atom_site_aniso_U_11
_atom_site_aniso_U_22
_atom_site_aniso_U_33
_atom_site_aniso_U_23
_atom_site_aniso_U_13
_atom_site_aniso_U_12
C1 0.0216(17) 0.0276(17) 0.0190(16) -0.0020(13) 0.0002(13) -0.0064(14)
C2 0.0225(17) 0.0275(16) 0.0176(17) -0.0050(13) 0.0039(13) -0.0101(13)
C3 0.031(2) 0.033(2) 0.0226(17) -0.0094(15) 0.0050(14) -0.0133(15)
C4 0.043(2) 0.0306(19) 0.0262(19) -0.0134(15) 0.0132(17) -0.0191(17)
C5 0.048(2) 0.0208(17) 0.0218(18) -0.0078(13) 0.0188(17) -0.0120(15)
C6 0.061(3) 0.0184(17) 0.0279(19) -0.0066(14) 0.021(2) -0.0113(17)
C7 0.068(3) 0.0150(15) 0.032(3) 0.0003(14) 0.025(2) -0.0008(16)
C8 0.050(2) 0.0190(16) 0.0209(18) 0.0027(13) 0.0176(17) 0.0022(15)
C9 0.050(2) 0.0202(16) 0.0294(19) 0.0111(16) 0.0177(18) 0.0131(15)
C10 0.039(2) 0.0301(18) 0.0192(17) 0.0084(14) 0.0081(16) 0.0104(16)
C11 0.0344(19) 0.0232(15) 0.0120(14) 0.0023(13) 0.0088(14) 0.0088(13)
C12 0.041(2) 0.0126(14) 0.0155(16) 0.0004(11) 0.0138(14) 0.0004(13)
C13 0.038(2) 0.0182(16) 0.0175(15) -0.0011(12) 0.0138(15) -0.0028(14)
C14 0.0243(18) 0.0259(17) 0.0156(16) 0.0031(13) 0.0011(13) 0.0067(13)
N1 0.0292(15) 0.0167(13) 0.0145(13) -0.0015(10) 0.0079(12) -0.0051(11)
N2 0.0320(15) 0.0177(13) 0.0121(13) 0.0014(10) 0.0050(12) 0.0025(11)
P1 0.0178(4) 0.0163(3) 0.0119(4) -0.0004(3) 0.0003(3) -0.0013(3)
P2 0.0193(4) 0.0170(3) 0.0118(4) -0.0001(3) 0.0012(3) 0.0013(3)
C15 0.0177(15) 0.0184(14) 0.0159(15) 0.0000(12) -0.0009(13) 0.0012(11)
C16 0.0228(16) 0.0218(15) 0.0164(15) -0.0021(13) 0.0025(13) 0.0007(12)
C17 0.0256(16) 0.0257(15) 0.0189(15) -0.0034(15) 0.0025(15) 0.0052(12)
C18 0.0274(19) 0.0315(19) 0.030(2) -0.0009(15) 0.0005(15) 0.0111(15)
C19 0.032(2) 0.034(2) 0.0224(18) 0.0039(15) -0.0063(15) 0.0117(15)
C20 0.0296(19) 0.0335(19) 0.0165(16) 0.0000(14) -0.0037(15) 0.0065(14)
C21 0.0214(17) 0.0219(16) 0.0104(15) -0.0005(13) -0.0004(12) 0.0001(12)
C22 0.0242(17) 0.0213(15) 0.0194(16) -0.0002(13) 0.0037(14) -0.0044(13)
C23 0.0251(18) 0.0269(17) 0.0227(17) 0.0034(14) 0.0048(14) -0.0017(14)
C24 0.0272(18) 0.0344(19) 0.0170(16) 0.0023(14) 0.0039(14) 0.0056(15)
C25 0.035(2) 0.0278(18) 0.0149(17) -0.0026(13) 0.0053(15) 0.0005(15)
C26 0.034(2) 0.0195(17) 0.0138(17) -0.0028(12) 0.0072(14) -0.0017(14)
C27 0.0235(17) 0.0221(17) 0.0129(17) -0.0030(13) 0.0007(13) 0.0014(13)
C28 0.0310(19) 0.0260(18) 0.0170(18) -0.0031(13) 0.0047(15) -0.0061(14)
C29 0.034(2) 0.037(2) 0.0123(16) -0.0019(14) 0.0066(14) -0.0093(15)
C30 0.0242(18) 0.053(2) 0.0177(16) -0.0055(16) 0.0066(15) -0.0048(16)
C31 0.029(2) 0.039(2) 0.0184(17) -0.0073(14) 0.0045(14) 0.0094(15)
C32 0.0281(19) 0.0314(19) 0.0172(17) -0.0025(13) 0.0035(14) 0.0038(14)
C33 0.0186(16) 0.0225(15) 0.0151(15) -0.0001(12) 0.0009(12) -0.0018(12)
C34 0.0236(18) 0.0249(17) 0.0221(17) -0.0015(13) -0.0051(14) -0.0015(14)
C35 0.0239(18) 0.0289(18) 0.0323(19) -0.0054(15) -0.0066(15) 0.0005(14)
C36 0.0253(18) 0.0252(17) 0.034(2) -0.0023(15) -0.0028(16) -0.0041(13)
C37 0.0267(18) 0.0225(16) 0.027(2) 0.0043(13) 0.0022(14) -0.0034(13)
C38 0.0229(17) 0.0257(17) 0.0219(17) 0.0031(14) -0.0044(14) -0.0017(13)
Fe1 0.0240(2) 0.01307(17) 0.01093(17) -0.0002(2) 0.00136(18) -0.00081(17)

loop_
_atom_type_symbol
_atom_type_description
_atom_type_scat_dispersion_real
_atom_type_scat_dispersion_imag
_atom_type_scat_source
C C 0.0033 0.0016 'International Tables Vol C Tables 4.2.6.8 and 6.1.1.4'
H H 0.0000 0.0000 'International Tables Vol C Tables 4.2.6.8 and 6.1.1.4'
N N 0.0061 0.0033 'International Tables Vol C Tables 4.2.6.8 and 6.1.1.4'
P P 0.1023 0.0942 'International Tables Vol C Tables 4.2.6.8 and 6.1.1.4'
Fe Fe 0.3463 0.8444 'International Tables Vol C Tables 4.2.6.8 and 6.1.1.4'

loop_
_geom_angle_atom_site_label_1
_geom_angle_atom_site_label_2
_geom_angle_atom_site_label_3
_geom_angle
C2 C1 P1 107.2(2)
C2 C1 H1 110.3
P1 C1 H1 110.3
C2 C1 H1A 110.3
P1 C1 H1A 110.3
H1 C1 H1A 108.5
N1 C2 C3 121.5(3)
N1 C2 C1 113.5(3)
C3 C2 C1 125.1(3)
C2 C3 C4 121.1(4)
C2 C3 H3 119.4
C4 C3 H3 119.4
C5 C4 C3 118.8(3)
C5 C4 H4 120.6
C3 C4 H4 120.6
C4 C5 C13 117.8(3)
C4 C5 C6 126.3(3)
C13 C5 C6 115.8(4)
C7 C6 C5 122.0(3)
C7 C6 H6 119.0
C5 C6 H6 119.0
C6 C7 C8 122.3(3)
C6 C7 H7 118.8
C8 C7 H7 118.8
C9 C8 C12 117.2(3)
C9 C8 C7 127.4(3)
C12 C8 C7 115.4(4)
C8 C9 C10 119.2(3)
C8 C9 H9 120.4
C10 C9 H9 120.4
C11 C10 C9 121.1(4)
C11 C10 H10 119.5
C9 C10 H10 119.5
N2 C11 C10 121.4(3)
N2 C11 C14 113.6(3)
C10 C11 C14 124.9(3)
C13 C12 N2 114.0(3)
C13 C12 C8 122.0(3)
N2 C12 C8 124.0(3)
N1 C13 C12 114.2(3)
N1 C13 C5 123.4(3)
C12 C13 C5 122.4(3)
C11 C14 P2 108.2(2)
C11 C14 H14 110.1
P2 C14 H14 110.1
C11 C14 H14A 110.1
P2 C14 H14A 110.1
H14 C14 H14A 108.4
C2 N1 C13 117.3(3)
C2 N1 Fe1 127.6(2)
C13 N1 Fe1 115.1(2)
C11 N2 C12 117.1(3)
C11 N2 Fe1 127.5(2)
C12 N2 Fe1 115.3(2)
C1 P1 C15 101.88(15)
C1 P1 C21 101.01(15)
C15 P1 C21 102.52(15)
C1 P1 Fe1 101.28(11)
C15 P1 Fe1 127.59(11)
C21 P1 Fe1 118.10(11)
C33 P2 C14 100.57(15)
C33 P2 C27 106.08(15)
C14 P2 C27 99.24(15)
C33 P2 Fe1 123.32(10)
C14 P2 Fe1 100.78(11)
C27 P2 Fe1 121.19(12)
C16 C15 C20 109.9(3)
C16 C15 P1 111.1(2)
C20 C15 P1 115.3(2)
C16 C15 H15 106.7
C20 C15 H15 106.7
P1 C15 H15 106.7
C15 C16 C17 111.4(3)
C15 C16 H16 109.4
C17 C16 H16 109.4
C15 C16 H16A 109.4
C17 C16 H16A 109.4
H16 C16 H16A 108.0
C18 C17 C16 111.1(3)
C18 C17 H17 109.4
C16 C17 H17 109.4
C18 C17 H17A 109.4
C16 C17 H17A 109.4
H17 C17 H17A 108.0
C17 C18 C19 110.4(3)
C17 C18 H18 109.6
C19 C18 H18 109.6
C17 C18 H18A 109.6
C19 C18 H18A 109.6
H18 C18 H18A 108.1
C20 C19 C18 111.2(3)
C20 C19 H19 109.4
C18 C19 H19 109.4
C20 C19 H19A 109.4
C18 C19 H19A 109.4
H19 C19 H19A 108.0
C19 C20 C15 111.5(3)
C19 C20 H20 109.3
C15 C20 H20 109.3
C19 C20 H20A 109.3
C15 C20 H20A 109.3
H20 C20 H20A 108.0
C22 C21 C26 109.8(3)
C22 C21 P1 113.3(2)
C26 C21 P1 111.0(2)
C22 C21 H21 107.5
C26 C21 H21 107.5
P1 C21 H21 107.5
C21 C22 C23 111.4(3)
C21 C22 H22 109.4
C23 C22 H22 109.4
C21 C22 H22A 109.4
C23 C22 H22A 109.4
H22 C22 H22A 108.0
C22 C23 C24 111.8(3)
C22 C23 H23 109.3
C24 C23 H23 109.3
C22 C23 H23A 109.3
C24 C23 H23A 109.3
H23 C23 H23A 107.9
C25 C24 C23 111.5(3)
C25 C24 H24 109.3
C23 C24 H24 109.3
C25 C24 H24A 109.3
C23 C24 H24A 109.3
H24 C24 H24A 108.0
C24 C25 C26 112.3(3)
C24 C25 H25 109.1
C26 C25 H25 109.1
C24 C25 H25A 109.1
C26 C25 H25A 109.1
H25 C25 H25A 107.9
C25 C26 C21 110.9(3)
C25 C26 H26 109.5
C21 C26 H26 109.5
C25 C26 H26A 109.5
C21 C26 H26A 109.5
H26 C26 H26A 108.0
C32 C27 C28 109.7(3)
C32 C27 P2 114.8(2)
C28 C27 P2 110.1(2)
C32 C27 H27 107.3
C28 C27 H27 107.3
P2 C27 H27 107.3
C27 C28 C29 111.8(3)
C27 C28 H28 109.3
C29 C28 H28 109.3
C27 C28 H28A 109.3
C29 C28 H28A 109.3
H28 C28 H28A 107.9
C30 C29 C28 111.8(3)
C30 C29 H29 109.2
C28 C29 H29 109.2
C30 C29 H29A 109.2
C28 C29 H29A 109.2
H29 C29 H29A 107.9
C31 C30 C29 111.7(3)
C31 C30 H30 109.3
C29 C30 H30 109.3
C31 C30 H30A 109.3
C29 C30 H30A 109.3
H30 C30 H30A 107.9
C30 C31 C32 110.9(3)
C30 C31 H31 109.5
C32 C31 H31 109.5
C30 C31 H31A 109.5
C32 C31 H31A 109.5
H31 C31 H31A 108.0
C27 C32 C31 111.1(3)
C27 C32 H32 109.4
C31 C32 H32 109.4
C27 C32 H32A 109.4
C31 C32 H32A 109.4
H32 C32 H32A 108.0
C38 C33 C34 111.0(3)
C38 C33 P2 113.3(2)
C34 C33 P2 115.5(2)
C38 C33 H33 105.3
C34 C33 H33 105.3
P2 C33 H33 105.3
C33 C34 C35 111.1(3)
C33 C34 H34 109.4
C35 C34 H34 109.4
C33 C34 H34A 109.4
C35 C34 H34A 109.4
H34 C34 H34A 108.0
C34 C35 C36 110.9(3)
C34 C35 H35 109.5
C36 C35 H35 109.5
C34 C35 H35A 109.5
C36 C35 H35A 109.5
H35 C35 H35A 108.0
C37 C36 C35 110.2(3)
C37 C36 H36 109.6
C35 C36 H36 109.6
C37 C36 H36A 109.6
C35 C36 H36A 109.6
H36 C36 H36A 108.1
C36 C37 C38 111.8(3)
C36 C37 H37 109.3
C38 C37 H37 109.3
C36 C37 H37A 109.3
C38 C37 H37A 109.3
H37 C37 H37A 107.9
C33 C38 C37 110.9(3)
C33 C38 H38 109.5
C37 C38 H38 109.5
C33 C38 H38A 109.5
C37 C38 H38A 109.5
H38 C38 H38A 108.0
N2 Fe1 N1 81.45(12)
N2 Fe1 P2 82.63(9)
N1 Fe1 P2 159.30(9)
N2 Fe1 P1 157.03(9)
N1 Fe1 P1 81.72(9)
P2 Fe1 P1 116.95(3)
N2 Fe1 H7A 89.3(17)
N1 Fe1 H7A 113.7(17)
P2 Fe1 H7A 79.2(17)
P1 Fe1 H7A 83.3(17)
N2 Fe1 H7B 114.5(16)
N1 Fe1 H7B 92.5(16)
P2 Fe1 H7B 82.1(16)
P1 Fe1 H7B 81.8(16)
H7A Fe1 H7B 147(2)

loop_
_geom_bond_atom_site_label_1
_geom_bond_atom_site_label_2
_geom_bond_distance
C1 C2 1.489(5)
C1 P1 1.857(3)
C1 H1 0.9900
C1 H1A 0.9900
C2 N1 1.362(4)
C2 C3 1.390(4)
C3 C4 1.399(5)
C3 H3 0.9500
C4 C5 1.384(6)
C4 H4 0.9500
C5 C13 1.419(5)
C5 C6 1.433(5)
C6 C7 1.357(6)
C6 H6 0.9500
C7 C8 1.447(6)
C7 H7 0.9500
C8 C9 1.379(6)
C8 C12 1.418(5)
C9 C10 1.401(5)
C9 H9 0.9500
C10 C11 1.394(4)
C10 H10 0.9500
C11 N2 1.355(4)
C11 C14 1.493(5)
C12 C13 1.379(5)
C12 N2 1.382(4)
C13 N1 1.377(4)
C14 P2 1.863(3)
C14 H14 0.9900
C14 H14A 0.9900
N1 Fe1 1.923(3)
N2 Fe1 1.916(3)
P1 C15 1.857(3)
P1 C21 1.857(4)
P1 Fe1 2.1846(10)
P2 C33 1.859(3)
P2 C27 1.868(4)
P2 Fe1 2.1821(10)
C15 C16 1.527(4)
C15 C20 1.537(4)
C15 H15 1.0000
C16 C17 1.532(4)
C16 H16 0.9900
C16 H16A 0.9900
C17 C18 1.526(5)
C17 H17 0.9900
C17 H17A 0.9900
C18 C19 1.529(5)
C18 H18 0.9900
C18 H18A 0.9900
C19 C20 1.527(5)
C19 H19 0.9900
C19 H19A 0.9900
C20 H20 0.9900
C20 H20A 0.9900
C21 C22 1.527(5)
C21 C26 1.542(5)
C21 H21 1.0000
C22 C23 1.527(4)
C22 H22 0.9900
C22 H22A 0.9900
C23 C24 1.530(5)
C23 H23 0.9900
C23 H23A 0.9900
C24 C25 1.514(5)
C24 H24 0.9900
C24 H24A 0.9900
C25 C26 1.533(5)
C25 H25 0.9900
C25 H25A 0.9900
C26 H26 0.9900
C26 H26A 0.9900
C27 C32 1.530(5)
C27 C28 1.533(5)
C27 H27 1.0000
C28 C29 1.536(5)
C28 H28 0.9900
C28 H28A 0.9900
C29 C30 1.523(5)
C29 H29 0.9900
C29 H29A 0.9900
C30 C31 1.519(5)
C30 H30 0.9900
C30 H30A 0.9900
C31 C32 1.532(5)
C31 H31 0.9900
C31 H31A 0.9900
C32 H32 0.9900
C32 H32A 0.9900
C33 C38 1.524(4)
C33 C34 1.530(4)
C33 H33 1.0000
C34 C35 1.532(5)
C34 H34 0.9900
C34 H34A 0.9900
C35 C36 1.533(5)
C35 H35 0.9900
C35 H35A 0.9900
C36 C37 1.521(5)
C36 H36 0.9900
C36 H36A 0.9900
C37 C38 1.533(5)
C37 H37 0.9900
C37 H37A 0.9900
C38 H38 0.9900
C38 H38A 0.9900
Fe1 H7A 1.48(4)
Fe1 H7B 1.52(4)

loop_
_geom_torsion_atom_site_label_1
_geom_torsion_atom_site_label_2
_geom_torsion_atom_site_label_3
_geom_torsion_atom_site_label_4
_geom_torsion
P1 C1 C2 N1 21.8(3)
P1 C1 C2 C3 -158.2(3)
N1 C2 C3 C4 1.9(5)
C1 C2 C3 C4 -178.1(3)
C2 C3 C4 C5 -0.2(5)
C3 C4 C5 C13 -0.9(5)
C3 C4 C5 C6 -178.0(3)
C4 C5 C6 C7 175.3(3)
C13 C5 C6 C7 -1.8(5)
C5 C6 C7 C8 2.1(5)
C6 C7 C8 C9 179.8(4)
C6 C7 C8 C12 -0.2(5)
C12 C8 C9 C10 -0.2(5)
C7 C8 C9 C10 179.8(3)
C8 C9 C10 C11 0.2(5)
C9 C10 C11 N2 -0.1(5)
C9 C10 C11 C14 -176.9(3)
C9 C8 C12 C13 178.2(3)
C7 C8 C12 C13 -1.8(5)
C9 C8 C12 N2 0.2(5)
C7 C8 C12 N2 -179.8(3)
N2 C12 C13 N1 2.1(4)
C8 C12 C13 N1 -176.1(3)
N2 C12 C13 C5 -179.7(3)
C8 C12 C13 C5 2.1(5)
C4 C5 C13 N1 0.4(5)
C6 C5 C13 N1 177.8(3)
C4 C5 C13 C12 -177.7(3)
C6 C5 C13 C12 -0.3(5)
N2 C11 C14 P2 18.8(3)
C10 C11 C14 P2 -164.2(3)
C3 C2 N1 C13 -2.4(5)
C1 C2 N1 C13 177.6(3)
C3 C2 N1 Fe1 178.8(2)
C1 C2 N1 Fe1 -1.2(4)
C12 C13 N1 C2 179.4(3)
C5 C13 N1 C2 1.2(5)
C12 C13 N1 Fe1 -1.6(3)
C5 C13 N1 Fe1 -179.8(3)
C10 C11 N2 C12 0.0(5)
C14 C11 N2 C12 177.1(3)
C10 C11 N2 Fe1 -176.1(2)
C14 C11 N2 Fe1 1.0(4)
C13 C12 N2 C11 -178.2(3)
C8 C12 N2 C11 0.0(5)
C13 C12 N2 Fe1 -1.6(3)
C8 C12 N2 Fe1 176.5(2)
C2 C1 P1 C15 -162.3(2)
C2 C1 P1 C21 92.2(2)
C2 C1 P1 Fe1 -29.6(2)
C11 C14 P2 C33 -154.0(2)
C11 C14 P2 C27 97.6(2)
C11 C14 P2 Fe1 -26.8(2)
C1 P1 C15 C16 81.6(2)
C21 P1 C15 C16 -174.2(2)
Fe1 P1 C15 C16 -32.9(3)
C1 P1 C15 C20 -44.3(3)
C21 P1 C15 C20 59.9(3)
Fe1 P1 C15 C20 -158.83(19)
C20 C15 C16 C17 -56.0(3)
P1 C15 C16 C17 175.1(2)
C15 C16 C17 C18 57.1(4)
C16 C17 C18 C19 -56.3(4)
C17 C18 C19 C20 56.0(4)
C18 C19 C20 C15 -56.3(4)
C16 C15 C20 C19 55.8(4)
P1 C15 C20 C19 -177.7(2)
C1 P1 C21 C22 170.7(2)
C15 P1 C21 C22 65.8(3)
Fe1 P1 C21 C22 -80.0(3)
C1 P1 C21 C26 -65.1(3)
C15 P1 C21 C26 -170.1(2)
Fe1 P1 C21 C26 44.1(3)
C26 C21 C22 C23 57.2(4)
P1 C21 C22 C23 -178.0(2)
C21 C22 C23 C24 -55.9(4)
C22 C23 C24 C25 53.3(4)
C23 C24 C25 C26 -53.2(4)
C24 C25 C26 C21 55.2(4)
C22 C21 C26 C25 -56.5(4)
P1 C21 C26 C25 177.4(2)
C33 P2 C27 C32 65.6(3)
C14 P2 C27 C32 169.5(3)
Fe1 P2 C27 C32 -81.8(3)
C33 P2 C27 C28 -170.0(2)
C14 P2 C27 C28 -66.1(3)
Fe1 P2 C27 C28 42.6(3)
C32 C27 C28 C29 -55.6(4)
P2 C27 C28 C29 177.1(3)
C27 C28 C29 C30 53.8(4)
C28 C29 C30 C31 -53.2(4)
C29 C30 C31 C32 55.1(4)
C28 C27 C32 C31 57.7(4)
P2 C27 C32 C31 -177.8(2)
C30 C31 C32 C27 -57.8(4)
C14 P2 C33 C38 168.6(2)
C27 P2 C33 C38 -88.5(3)
Fe1 P2 C33 C38 58.1(3)
C14 P2 C33 C34 -61.7(3)
C27 P2 C33 C34 41.2(3)
Fe1 P2 C33 C34 -172.25(19)
C38 C33 C34 C35 -55.8(4)
P2 C33 C34 C35 173.4(2)
C33 C34 C35 C36 56.6(4)
C34 C35 C36 C37 -56.5(4)
C35 C36 C37 C38 56.4(4)
C34 C33 C38 C37 55.1(4)
P2 C33 C38 C37 -173.0(2)
C36 C37 C38 C33 -56.0(4)
